data_4508374
loop_
_publ_author_name
'Zhang, Jun'
'Wang, Xiao'
'Zhang, Xuejun'
'Wu, Weijie'
'Zhang, Gengtao'
'Xu, Sheng'
'Shi, Min'

_publ_section_title
;
 Switchable Ethylene Tri-/Tetramerization with High Activity: Subtle
 Effect Presented by Backbone-Substituent of Carbon-Bridged Diphosphine
 Ligands
;
_journal_issue 10
_journal_name_full 'ACS Catalysis'
_journal_page_first 2311
_journal_paper_doi 10.1021/cs400651h
_journal_volume 3
_journal_year 2013
_chemical_formula_sum 'C34 H30 Cr O4 P2'
_chemical_formula_weight 616.52
_chemical_name_systematic
; 
 ? 
;
_space_group_IT_number 61
_symmetry_cell_setting orthorhombic
_symmetry_space_group_name_Hall '-P 2ac 2ab'
_symmetry_space_group_name_H-M 'P b c a'
_atom_sites_solution_hydrogens geom
_atom_sites_solution_primary direct
_atom_sites_solution_secondary difmap
_audit_creation_method SHELXL-97
_cell_angle_alpha 90.00
_cell_angle_beta 90.00
_cell_angle_gamma 90.00
_cell_formula_units_Z 16
_cell_length_a 18.625(3)
_cell_length_b 20.786(3)
_cell_length_c 32.239(5)
_cell_measurement_reflns_used 9933
_cell_measurement_temperature 173(2)
_cell_measurement_theta_max 27.52
_cell_measurement_theta_min 2.33
_cell_volume 12481(3)
_computing_cell_refinement 'Bruker SAINT'
_computing_data_collection 'Bruker APEX2'
_computing_data_reduction 'Bruker SAINT'
_computing_molecular_graphics 'Bruker SHELXTL'
_computing_publication_material 'Bruker SHELXTL'
_computing_structure_refinement 'SHELXL-97 (Sheldrick, 2008)'
_computing_structure_solution 'SHELXS-97 (Sheldrick, 2008)'
_diffrn_ambient_temperature 173(2)
_diffrn_measured_fraction_theta_full 0.999
_diffrn_measured_fraction_theta_max 0.999
_diffrn_measurement_device_type 'Bruker APEX-II CCD'
_diffrn_measurement_method '\f and \w scans'
_diffrn_radiation_monochromator graphite
_diffrn_radiation_source 'fine-focus sealed tube'
_diffrn_radiation_type MoK\a
_diffrn_radiation_wavelength 0.71073
_diffrn_reflns_av_R_equivalents 0.0478
_diffrn_reflns_av_sigmaI/netI 0.0338
_diffrn_reflns_limit_h_max 16
_diffrn_reflns_limit_h_min -24
_diffrn_reflns_limit_k_max 27
_diffrn_reflns_limit_k_min -27
_diffrn_reflns_limit_l_max 41
_diffrn_reflns_limit_l_min -41
_diffrn_reflns_number 87455
_diffrn_reflns_theta_full 27.57
_diffrn_reflns_theta_max 27.57
_diffrn_reflns_theta_min 1.26
_exptl_absorpt_coefficient_mu 0.505
_exptl_absorpt_correction_T_max 0.9327
_exptl_absorpt_correction_T_min 0.8121
_exptl_absorpt_correction_type multi-scan
_exptl_absorpt_process_details sadabs
_exptl_crystal_colour yellow
_exptl_crystal_density_diffrn 1.312
_exptl_crystal_density_method 'not measured'
_exptl_crystal_description sheet
_exptl_crystal_F_000 5120
_exptl_crystal_size_max 0.43
_exptl_crystal_size_mid 0.39
_exptl_crystal_size_min 0.14
_refine_diff_density_max 0.416
_refine_diff_density_min -0.503
_refine_diff_density_rms 0.084
_refine_ls_extinction_method none
_refine_ls_goodness_of_fit_ref 1.175
_refine_ls_hydrogen_treatment constr
_refine_ls_matrix_type full
_refine_ls_number_parameters 745
_refine_ls_number_reflns 14409
_refine_ls_number_restraints 0
_refine_ls_restrained_S_all 1.175
_refine_ls_R_factor_all 0.0698
_refine_ls_R_factor_gt 0.0507
_refine_ls_shift/su_max 0.001
_refine_ls_shift/su_mean 0.000
_refine_ls_structure_factor_coef Fsqd
_refine_ls_weighting_details 'calc w=1/[\s^2^(Fo^2^)+(0.0510P)^2^+17.0793P] where P=(Fo^2^+2Fc^2^)/3'
_refine_ls_weighting_scheme calc
_refine_ls_wR_factor_gt 0.1261
_refine_ls_wR_factor_ref 0.1394
_reflns_number_gt 11619
_reflns_number_total 14409
_reflns_threshold_expression >2sigma(I)
_cod_data_source_file cs400651h_si_001.cif
_cod_data_source_block mo30619c
_cod_depositor_comments
;
The following automatic conversions were performed:

'_symmetry_cell_setting' value 'Orthorhombic' changed to
'orthorhombic' according to
/home/saulius/struct/CIF-dictionaries/cif_core.dic dictionary named
'cif_core.dic' version 2.4.2 from 2011-04-26.

Automatic conversion script
Id: cif_fix_values 1891 2012-01-12 08:04:46Z andrius 
;
_cod_original_sg_symbol_H-M Pbca
_cod_database_code 4508374

loop_
_symmetry_equiv_pos_as_xyz
'x, y, z'
'-x+1/2, -y, z+1/2'
'-x, y+1/2, -z+1/2'
'x+1/2, -y+1/2, -z'
'-x, -y, -z'
'x-1/2, y, -z-1/2'
'x, -y-1/2, z-1/2'
'-x-1/2, y-1/2, z'

loop_
_atom_site_label
_atom_site_type_symbol
_atom_site_fract_x
_atom_site_fract_y
_atom_site_fract_z
_atom_site_U_iso_or_equiv
_atom_site_adp_type
_atom_site_occupancy
_atom_site_symmetry_multiplicity
_atom_site_calc_flag
_atom_site_refinement_flags
Cr1 Cr 0.39956(2) 0.076897(19) 0.233911(12) 0.01866(10) Uani 1 1 d .
P1 P 0.43956(3) 0.18439(3) 0.235507(19) 0.01779(13) Uani 1 1 d .
P2 P 0.51878(4) 0.05950(3) 0.21628(2) 0.02016(14) Uani 1 1 d .
O1 O 0.35952(12) 0.08663(11) 0.14265(6) 0.0379(5) Uani 1 1 d .
O2 O 0.41410(14) 0.05095(14) 0.32562(7) 0.0513(7) Uani 1 1 d .
O3 O 0.24994(12) 0.11928(11) 0.25540(8) 0.0450(6) Uani 1 1 d .
O4 O 0.36458(13) -0.06308(10) 0.22261(9) 0.0480(6) Uani 1 1 d .
C1 C 0.53786(14) 0.19065(12) 0.22749(8) 0.0207(5) Uani 1 1 d .
C2 C 0.56932(14) 0.13398(12) 0.21994(8) 0.0233(5) Uani 1 1 d .
H2 H 0.6199 0.1327 0.2164 0.028 Uiso 1 1 calc R
C3 C 0.58405(15) 0.25264(13) 0.23058(9) 0.0267(6) Uani 1 1 d .
C4 C 0.6418(2) 0.25251(17) 0.19686(12) 0.0478(9) Uani 1 1 d .
H4A H 0.6190 0.2490 0.1696 0.072 Uiso 1 1 calc R
H4B H 0.6741 0.2159 0.2011 0.072 Uiso 1 1 calc R
H4C H 0.6694 0.2926 0.1983 0.072 Uiso 1 1 calc R
C5 C 0.54124(18) 0.31514(14) 0.22668(13) 0.0449(9) Uani 1 1 d .
H5A H 0.5076 0.3186 0.2499 0.067 Uiso 1 1 calc R
H5B H 0.5145 0.3150 0.2005 0.067 Uiso 1 1 calc R
H5C H 0.5743 0.3519 0.2271 0.067 Uiso 1 1 calc R
C6 C 0.62193(19) 0.25255(16) 0.27312(11) 0.0417(8) Uani 1 1 d .
H6A H 0.6540 0.2898 0.2750 0.063 Uiso 1 1 calc R
H6B H 0.6500 0.2130 0.2761 0.063 Uiso 1 1 calc R
H6C H 0.5859 0.2548 0.2952 0.063 Uiso 1 1 calc R
C7 C 0.39882(14) 0.22931(12) 0.19297(8) 0.0197(5) Uani 1 1 d .
C8 C 0.43623(15) 0.24074(13) 0.15645(8) 0.0258(6) Uani 1 1 d .
H8 H 0.4859 0.2307 0.1550 0.031 Uiso 1 1 calc R
C9 C 0.40186(17) 0.26662(15) 0.12203(9) 0.0331(7) Uani 1 1 d .
H9 H 0.4281 0.2748 0.0973 0.040 Uiso 1 1 calc R
C10 C 0.32929(17) 0.28045(15) 0.12396(9) 0.0347(7) Uani 1 1 d .
H10 H 0.3058 0.2984 0.1005 0.042 Uiso 1 1 calc R
C11 C 0.29081(15) 0.26839(14) 0.15962(9) 0.0291(6) Uani 1 1 d .
H11 H 0.2409 0.2777 0.1607 0.035 Uiso 1 1 calc R
C12 C 0.32520(14) 0.24260(13) 0.19409(9) 0.0245(5) Uani 1 1 d .
H12 H 0.2985 0.2339 0.2186 0.029 Uiso 1 1 calc R
C13 C 0.42369(15) 0.23105(12) 0.28279(8) 0.0238(5) Uani 1 1 d .
C14 C 0.45496(17) 0.20769(15) 0.31917(9) 0.0315(6) Uani 1 1 d .
H14 H 0.4819 0.1689 0.3183 0.038 Uiso 1 1 calc R
C15 C 0.4474(2) 0.23999(17) 0.35634(10) 0.0430(8) Uani 1 1 d .
H15 H 0.4696 0.2239 0.3808 0.052 Uiso 1 1 calc R
C16 C 0.4076(2) 0.29542(18) 0.35782(11) 0.0491(9) Uani 1 1 d .
H16 H 0.4020 0.3175 0.3834 0.059 Uiso 1 1 calc R
C17 C 0.3758(2) 0.31930(17) 0.32281(12) 0.0491(9) Uani 1 1 d .
H17 H 0.3484 0.3578 0.3243 0.059 Uiso 1 1 calc R
C18 C 0.38327(19) 0.28771(15) 0.28514(10) 0.0369(7) Uani 1 1 d .
H18 H 0.3610 0.3045 0.2610 0.044 Uiso 1 1 calc R
C19 C 0.57873(16) 0.00267(13) 0.24234(10) 0.0303(6) Uani 1 1 d .
C20 C 0.64843(17) -0.00483(16) 0.22779(13) 0.0456(9) Uani 1 1 d .
H20 H 0.6634 0.0175 0.2036 0.055 Uiso 1 1 calc R
C21 C 0.6961(2) -0.04455(17) 0.24832(17) 0.0627(13) Uani 1 1 d .
H21 H 0.7437 -0.0491 0.2382 0.075 Uiso 1 1 calc R
C22 C 0.6756(2) -0.07729(17) 0.28296(16) 0.0654(14) Uani 1 1 d .
H22 H 0.7092 -0.1038 0.2971 0.078 Uiso 1 1 calc R
C23 C 0.6063(3) -0.07199(16) 0.29752(14) 0.0585(12) Uani 1 1 d .
H23 H 0.5919 -0.0956 0.3213 0.070 Uiso 1 1 calc R
C24 C 0.5568(2) -0.03176(15) 0.27722(10) 0.0396(8) Uani 1 1 d .
H24 H 0.5089 -0.0281 0.2872 0.048 Uiso 1 1 calc R
C25 C 0.53072(14) 0.03697(13) 0.16215(9) 0.0238(5) Uani 1 1 d .
C26 C 0.51415(17) -0.02567(14) 0.14982(10) 0.0336(7) Uani 1 1 d .
H26 H 0.5041 -0.0576 0.1701 0.040 Uiso 1 1 calc R
C27 C 0.51221(19) -0.04155(15) 0.10807(11) 0.0410(8) Uani 1 1 d .
H27 H 0.5005 -0.0842 0.0999 0.049 Uiso 1 1 calc R
C28 C 0.52718(18) 0.00407(16) 0.07825(10) 0.0371(7) Uani 1 1 d .
H28 H 0.5254 -0.0069 0.0497 0.045 Uiso 1 1 calc R
C29 C 0.54469(19) 0.06559(16) 0.09022(10) 0.0387(7) Uani 1 1 d .
H29 H 0.5557 0.0970 0.0698 0.046 Uiso 1 1 calc R
C30 C 0.54646(16) 0.08214(14) 0.13188(10) 0.0318(6) Uani 1 1 d .
H30 H 0.5586 0.1248 0.1397 0.038 Uiso 1 1 calc R
C31 C 0.37654(14) 0.08486(13) 0.17672(8) 0.0234(5) Uani 1 1 d .
C32 C 0.41198(16) 0.06246(15) 0.29062(9) 0.0303(6) Uani 1 1 d .
C33 C 0.30676(15) 0.10261(13) 0.24678(9) 0.0275(6) Uani 1 1 d .
C34 C 0.37773(15) -0.00970(14) 0.22763(10) 0.0295(6) Uani 1 1 d .
Cr2 Cr 0.10541(2) 0.27792(2) 0.014332(13) 0.02039(10) Uani 1 1 d .
P3 P 0.16115(3) 0.17629(3) 0.01740(2) 0.01790(13) Uani 1 1 d .
P4 P 0.22225(4) 0.31137(3) 0.00055(2) 0.02053(14) Uani 1 1 d .
O5 O 0.06870(14) 0.27207(12) -0.07726(7) 0.0444(6) Uani 1 1 d .
O6 O 0.12013(14) 0.28920(11) 0.10806(7) 0.0423(6) Uani 1 1 d .
O7 O -0.04080(12) 0.22178(14) 0.02976(9) 0.0523(7) Uani 1 1 d .
O8 O 0.05215(16) 0.41410(12) 0.01273(7) 0.0511(7) Uani 1 1 d .
C35 C 0.25964(13) 0.18280(12) 0.00971(8) 0.0195(5) Uani 1 1 d .
C36 C 0.28227(14) 0.24279(13) 0.00232(8) 0.0232(5) Uani 1 1 d .
H36 H 0.3321 0.2498 -0.0022 0.028 Uiso 1 1 calc R
C37 C 0.31417(15) 0.12664(13) 0.00780(9) 0.0265(6) Uani 1 1 d .
C38 C 0.37988(16) 0.14215(16) 0.03523(11) 0.0402(8) Uani 1 1 d .
H38A H 0.3646 0.1459 0.0642 0.060 Uiso 1 1 calc R
H38B H 0.4014 0.1828 0.0262 0.060 Uiso 1 1 calc R
H38C H 0.4153 0.1075 0.0327 0.060 Uiso 1 1 calc R
C39 C 0.28536(18) 0.06154(14) 0.02239(12) 0.0409(8) Uani 1 1 d .
H39A H 0.2462 0.0478 0.0041 0.061 Uiso 1 1 calc R
H39B H 0.2673 0.0655 0.0508 0.061 Uiso 1 1 calc R
H39C H 0.3240 0.0296 0.0216 0.061 Uiso 1 1 calc R
C40 C 0.3391(2) 0.1210(2) -0.03733(11) 0.0541(10) Uani 1 1 d .
H40A H 0.3763 0.0878 -0.0394 0.081 Uiso 1 1 calc R
H40B H 0.3588 0.1623 -0.0465 0.081 Uiso 1 1 calc R
H40C H 0.2983 0.1093 -0.0549 0.081 Uiso 1 1 calc R
C41 C 0.14716(14) 0.13961(11) 0.06820(8) 0.0197(5) Uani 1 1 d .
C42 C 0.19927(15) 0.14295(13) 0.09919(8) 0.0248(5) Uani 1 1 d .
H42 H 0.2458 0.1586 0.0926 0.030 Uiso 1 1 calc R
C43 C 0.18423(17) 0.12369(14) 0.13952(9) 0.0321(6) Uani 1 1 d .
H43 H 0.2204 0.1262 0.1603 0.039 Uiso 1 1 calc R
C44 C 0.11666(18) 0.10086(14) 0.14948(10) 0.0354(7) Uani 1 1 d .
H44 H 0.1065 0.0871 0.1770 0.043 Uiso 1 1 calc R
C45 C 0.06391(17) 0.09813(14) 0.11935(10) 0.0340(7) Uani 1 1 d .
H45 H 0.0175 0.0824 0.1262 0.041 Uiso 1 1 calc R
C46 C 0.07846(15) 0.11820(13) 0.07919(9) 0.0274(6) Uani 1 1 d .
H46 H 0.0414 0.1174 0.0589 0.033 Uiso 1 1 calc R
C47 C 0.13431(15) 0.11605(13) -0.02128(8) 0.0259(6) Uani 1 1 d .
C48 C 0.14273(19) 0.13260(16) -0.06274(10) 0.0385(7) Uani 1 1 d .
H48 H 0.1621 0.1734 -0.0699 0.046 Uiso 1 1 calc R
C49 C 0.1229(2) 0.0897(2) -0.09387(11) 0.0549(10) Uani 1 1 d .
H49 H 0.1291 0.1011 -0.1222 0.066 Uiso 1 1 calc R
C50 C 0.0941(2) 0.0304(2) -0.08354(13) 0.0592(11) Uani 1 1 d .
H50 H 0.0799 0.0014 -0.1048 0.071 Uiso 1 1 calc R
C51 C 0.0860(2) 0.01367(18) -0.04291(13) 0.0504(9) Uani 1 1 d .
H51 H 0.0668 -0.0273 -0.0360 0.061 Uiso 1 1 calc R
C52 C 0.10556(17) 0.05589(15) -0.01141(10) 0.0349(7) Uani 1 1 d .
H52 H 0.0994 0.0438 0.0168 0.042 Uiso 1 1 calc R
C53 C 0.24018(15) 0.34552(13) -0.05066(8) 0.0247(5) Uani 1 1 d .
C54 C 0.26293(18) 0.30787(17) -0.08389(10) 0.0383(7) Uani 1 1 d .
H54 H 0.2726 0.2634 -0.0799 0.046 Uiso 1 1 calc R
C55 C 0.2715(2) 0.3354(2) -0.12296(10) 0.0499(9) Uani 1 1 d .
H55 H 0.2876 0.3096 -0.1455 0.060 Uiso 1 1 calc R
C56 C 0.25708(19) 0.3993(2) -0.12920(11) 0.0476(9) Uani 1 1 d .
H56 H 0.2628 0.4176 -0.1560 0.057 Uiso 1 1 calc R
C57 C 0.2343(2) 0.43675(18) -0.09667(11) 0.0481(9) Uani 1 1 d .
H57 H 0.2244 0.4811 -0.1010 0.058 Uiso 1 1 calc R
C58 C 0.22585(19) 0.41001(15) -0.05742(10) 0.0378(7) Uani 1 1 d .
H58 H 0.2101 0.4362 -0.0351 0.045 Uiso 1 1 calc R
C59 C 0.26862(17) 0.36892(13) 0.03439(9) 0.0290(6) Uani 1 1 d .
C60 C 0.34264(19) 0.37790(15) 0.03047(10) 0.0396(8) Uani 1 1 d .
H60 H 0.3683 0.3567 0.0090 0.048 Uiso 1 1 calc R
C61 C 0.3786(2) 0.41792(18) 0.05797(13) 0.0536(11) Uani 1 1 d .
H61 H 0.4291 0.4232 0.0557 0.064 Uiso 1 1 calc R
C62 C 0.3414(3) 0.44995(17) 0.08856(12) 0.0573(12) Uani 1 1 d .
H62 H 0.3665 0.4770 0.1074 0.069 Uiso 1 1 calc R
C63 C 0.2685(3) 0.44313(16) 0.09197(11) 0.0500(10) Uani 1 1 d .
H63 H 0.2431 0.4662 0.1127 0.060 Uiso 1 1 calc R
C64 C 0.2317(2) 0.40238(14) 0.06507(10) 0.0362(7) Uani 1 1 d .
H64 H 0.1812 0.3974 0.0677 0.043 Uiso 1 1 calc R
C65 C 0.08516(15) 0.27294(14) -0.04297(9) 0.0280(6) Uani 1 1 d .
C66 C 0.11687(15) 0.28442(13) 0.07262(9) 0.0270(6) Uani 1 1 d .
C67 C 0.01562(16) 0.24312(15) 0.02379(9) 0.0319(6) Uani 1 1 d .
C68 C 0.07207(17) 0.36180(15) 0.01345(9) 0.0312(6) Uani 1 1 d .

loop_
_atom_site_aniso_label
_atom_site_aniso_U_11
_atom_site_aniso_U_22
_atom_site_aniso_U_33
_atom_site_aniso_U_23
_atom_site_aniso_U_13
_atom_site_aniso_U_12
Cr1 0.0184(2) 0.0194(2) 0.0182(2) 0.00297(15) -0.00200(15) -0.00063(15)
P1 0.0200(3) 0.0181(3) 0.0152(3) 0.0012(2) -0.0026(2) 0.0014(2)
P2 0.0185(3) 0.0177(3) 0.0243(3) 0.0009(3) -0.0050(3) 0.0010(2)
O1 0.0368(12) 0.0521(14) 0.0249(11) -0.0013(10) -0.0102(9) 0.0039(10)
O2 0.0544(16) 0.0721(18) 0.0273(12) 0.0191(12) -0.0015(11) -0.0057(13)
O3 0.0301(12) 0.0408(13) 0.0641(16) 0.0072(12) 0.0168(11) 0.0065(10)
O4 0.0352(13) 0.0239(11) 0.0848(19) 0.0014(11) -0.0022(12) -0.0004(9)
C1 0.0192(12) 0.0206(12) 0.0223(12) 0.0015(10) -0.0063(10) -0.0016(10)
C2 0.0169(12) 0.0236(13) 0.0295(14) 0.0000(11) -0.0065(10) -0.0012(10)
C3 0.0250(14) 0.0195(12) 0.0354(15) 0.0000(11) -0.0067(12) -0.0028(10)
C4 0.050(2) 0.0342(17) 0.059(2) -0.0024(16) 0.0147(18) -0.0157(15)
C5 0.0347(17) 0.0183(14) 0.082(3) 0.0012(15) -0.0167(17) -0.0043(12)
C6 0.0407(18) 0.0365(17) 0.048(2) -0.0030(15) -0.0207(15) -0.0131(14)
C7 0.0245(13) 0.0153(11) 0.0192(12) 0.0010(9) -0.0049(10) 0.0003(9)
C8 0.0257(14) 0.0268(13) 0.0250(13) 0.0029(11) -0.0012(11) 0.0012(11)
C9 0.0434(18) 0.0342(16) 0.0218(14) 0.0062(12) -0.0006(12) 0.0005(13)
C10 0.0411(17) 0.0324(15) 0.0304(15) 0.0081(12) -0.0158(13) 0.0036(13)
C11 0.0243(14) 0.0292(14) 0.0338(15) 0.0041(12) -0.0086(11) 0.0031(11)
C12 0.0237(13) 0.0241(13) 0.0257(13) 0.0057(11) -0.0024(11) 0.0010(10)
C13 0.0283(14) 0.0220(12) 0.0212(13) -0.0014(10) 0.0006(10) -0.0008(10)
C14 0.0390(17) 0.0325(15) 0.0231(14) -0.0010(11) -0.0059(12) -0.0006(12)
C15 0.060(2) 0.047(2) 0.0217(15) -0.0024(14) -0.0054(14) -0.0061(17)
C16 0.071(3) 0.049(2) 0.0276(16) -0.0158(15) 0.0107(16) -0.0110(18)
C17 0.070(3) 0.0323(17) 0.045(2) -0.0115(15) 0.0120(18) 0.0081(17)
C18 0.050(2) 0.0288(15) 0.0317(16) -0.0028(12) -0.0009(14) 0.0104(14)
C19 0.0338(15) 0.0175(12) 0.0394(17) -0.0007(11) -0.0177(13) -0.0019(11)
C20 0.0283(16) 0.0281(16) 0.080(3) 0.0027(16) -0.0201(16) 0.0036(13)
C21 0.037(2) 0.0276(17) 0.124(4) 0.005(2) -0.036(2) 0.0040(15)
C22 0.061(3) 0.0264(17) 0.109(4) 0.002(2) -0.061(3) 0.0036(17)
C23 0.090(3) 0.0225(16) 0.063(3) 0.0087(16) -0.042(2) -0.0053(18)
C24 0.058(2) 0.0267(15) 0.0341(16) 0.0006(13) -0.0202(15) -0.0015(14)
C25 0.0169(12) 0.0235(13) 0.0311(14) -0.0055(11) -0.0034(10) 0.0029(10)
C26 0.0419(17) 0.0228(14) 0.0361(16) -0.0023(12) 0.0010(13) -0.0014(12)
C27 0.050(2) 0.0283(15) 0.0448(19) -0.0135(14) -0.0026(16) 0.0009(14)
C28 0.0404(18) 0.0401(17) 0.0308(16) -0.0111(13) 0.0004(13) 0.0047(14)
C29 0.0464(19) 0.0372(17) 0.0327(16) -0.0016(13) 0.0047(14) -0.0024(14)
C30 0.0331(16) 0.0275(14) 0.0349(16) -0.0026(12) 0.0026(12) -0.0031(12)
C31 0.0192(12) 0.0235(13) 0.0273(14) -0.0004(10) -0.0011(10) 0.0028(10)
C32 0.0290(15) 0.0357(15) 0.0262(14) 0.0080(12) -0.0018(11) -0.0027(12)
C33 0.0273(15) 0.0234(13) 0.0319(15) 0.0043(11) 0.0036(12) -0.0022(11)
C34 0.0221(14) 0.0262(14) 0.0403(16) 0.0057(12) -0.0024(12) 0.0032(11)
Cr2 0.0202(2) 0.0223(2) 0.0186(2) -0.00008(16) -0.00118(16) 0.00456(16)
P3 0.0171(3) 0.0186(3) 0.0180(3) -0.0011(2) 0.0004(2) -0.0001(2)
P4 0.0237(3) 0.0176(3) 0.0203(3) 0.0010(2) -0.0028(3) -0.0001(2)
O5 0.0541(15) 0.0515(14) 0.0275(12) -0.0013(10) -0.0139(10) 0.0056(12)
O6 0.0613(16) 0.0435(13) 0.0222(11) -0.0003(9) -0.0005(10) 0.0045(11)
O7 0.0239(12) 0.0712(18) 0.0618(17) 0.0208(14) -0.0018(11) -0.0002(12)
O8 0.0759(19) 0.0396(13) 0.0378(13) -0.0024(11) -0.0015(12) 0.0310(13)
C35 0.0137(11) 0.0252(12) 0.0195(12) -0.0012(10) 0.0013(9) 0.0028(9)
C36 0.0203(12) 0.0238(13) 0.0255(13) 0.0015(10) 0.0004(10) 0.0001(10)
C37 0.0228(13) 0.0250(13) 0.0315(14) 0.0043(11) 0.0064(11) 0.0085(11)
C38 0.0254(15) 0.0402(17) 0.055(2) 0.0124(16) -0.0037(14) 0.0038(13)
C39 0.0328(17) 0.0211(14) 0.069(2) 0.0020(14) 0.0105(16) 0.0080(12)
C40 0.063(2) 0.061(2) 0.0375(19) 0.0015(17) 0.0161(17) 0.036(2)
C41 0.0227(12) 0.0155(11) 0.0210(12) -0.0011(9) 0.0043(10) 0.0028(9)
C42 0.0243(13) 0.0261(13) 0.0239(13) 0.0009(11) 0.0021(11) 0.0004(11)
C43 0.0409(17) 0.0333(15) 0.0221(13) 0.0002(12) 0.0022(12) 0.0065(13)
C44 0.052(2) 0.0269(14) 0.0276(15) 0.0029(12) 0.0178(14) 0.0028(13)
C45 0.0327(16) 0.0272(14) 0.0419(18) -0.0032(13) 0.0190(13) -0.0057(12)
C46 0.0223(13) 0.0250(13) 0.0349(15) -0.0044(11) 0.0066(11) -0.0019(11)
C47 0.0248(14) 0.0274(13) 0.0255(13) -0.0073(11) -0.0020(11) 0.0022(11)
C48 0.0485(19) 0.0375(17) 0.0295(15) -0.0077(13) -0.0013(14) 0.0032(14)
C49 0.076(3) 0.062(2) 0.0265(17) -0.0148(16) -0.0065(17) 0.004(2)
C50 0.069(3) 0.059(2) 0.050(2) -0.035(2) -0.007(2) -0.008(2)
C51 0.053(2) 0.0371(18) 0.061(2) -0.0214(17) -0.0040(18) -0.0111(16)
C52 0.0372(17) 0.0303(15) 0.0373(17) -0.0093(13) -0.0007(13) -0.0053(13)
C53 0.0235(13) 0.0295(14) 0.0211(13) 0.0037(11) -0.0031(10) -0.0032(11)
C54 0.0449(19) 0.0407(17) 0.0292(15) 0.0021(13) 0.0016(14) 0.0072(15)
C55 0.047(2) 0.078(3) 0.0252(16) 0.0048(17) 0.0043(14) 0.0114(19)
C56 0.0372(18) 0.073(3) 0.0322(17) 0.0237(17) 0.0006(14) -0.0040(17)
C57 0.062(2) 0.0404(19) 0.0422(19) 0.0192(16) 0.0001(17) -0.0049(17)
C58 0.053(2) 0.0311(16) 0.0296(15) 0.0052(13) 0.0011(14) 0.0007(14)
C59 0.0423(17) 0.0183(12) 0.0265(14) 0.0058(11) -0.0117(12) -0.0036(11)
C60 0.050(2) 0.0328(16) 0.0366(17) 0.0084(13) -0.0126(15) -0.0165(14)
C61 0.063(2) 0.0409(19) 0.057(2) 0.0156(18) -0.024(2) -0.0305(18)
C62 0.098(3) 0.0325(18) 0.041(2) 0.0046(15) -0.033(2) -0.026(2)
C63 0.091(3) 0.0243(15) 0.0344(18) -0.0029(13) -0.0179(19) -0.0031(17)
C64 0.057(2) 0.0197(13) 0.0316(16) 0.0022(12) -0.0101(14) 0.0003(13)
C65 0.0261(14) 0.0274(14) 0.0303(15) -0.0004(11) -0.0047(11) 0.0041(11)
C66 0.0308(15) 0.0259(13) 0.0242(14) -0.0004(11) 0.0014(11) 0.0065(11)
C67 0.0221(14) 0.0403(16) 0.0333(16) 0.0059(13) -0.0044(12) 0.0065(12)
C68 0.0356(16) 0.0378(16) 0.0201(13) -0.0014(12) -0.0008(12) 0.0122(13)

loop_
_atom_type_symbol
_atom_type_description
_atom_type_scat_dispersion_real
_atom_type_scat_dispersion_imag
_atom_type_scat_source
C C 0.0033 0.0016 'International Tables Vol C Tables 4.2.6.8 and 6.1.1.4'
H H 0.0000 0.0000 'International Tables Vol C Tables 4.2.6.8 and 6.1.1.4'
O O 0.0106 0.0060 'International Tables Vol C Tables 4.2.6.8 and 6.1.1.4'
P P 0.1023 0.0942 'International Tables Vol C Tables 4.2.6.8 and 6.1.1.4'
Cr Cr 0.3209 0.6236 'International Tables Vol C Tables 4.2.6.8 and 6.1.1.4'

loop_
_geom_angle_atom_site_label_1
_geom_angle_atom_site_label_2
_geom_angle_atom_site_label_3
_geom_angle
C33 Cr1 C34 95.71(12)
C33 Cr1 C32 86.72(13)
C34 Cr1 C32 88.74(13)
C33 Cr1 C31 88.95(12)
C34 Cr1 C31 85.94(12)
C32 Cr1 C31 172.78(12)
C33 Cr1 P2 172.19(9)
C34 Cr1 P2 91.82(9)
C32 Cr1 P2 95.53(9)
C31 Cr1 P2 89.53(8)
C33 Cr1 P1 90.95(9)
C34 Cr1 P1 172.42(10)
C32 Cr1 P1 95.27(10)
C31 Cr1 P1 90.57(8)
P2 Cr1 P1 81.41(3)
C7 P1 C13 106.71(12)
C7 P1 C1 105.67(12)
C13 P1 C1 103.79(12)
C7 P1 Cr1 109.72(8)
C13 P1 Cr1 118.01(9)
C1 P1 Cr1 112.08(8)
C2 P2 C25 102.60(13)
C2 P2 C19 101.79(12)
C25 P2 C19 101.51(13)
C2 P2 Cr1 110.32(9)
C25 P2 Cr1 113.07(9)
C19 P2 Cr1 124.89(11)
C2 C1 C3 120.0(2)
C2 C1 P1 113.34(19)
C3 C1 P1 126.62(19)
C1 C2 P2 122.4(2)
C5 C3 C4 108.1(3)
C5 C3 C6 108.2(3)
C4 C3 C6 108.1(3)
C5 C3 C1 114.3(2)
C4 C3 C1 110.0(2)
C6 C3 C1 108.0(2)
C8 C7 C12 118.7(2)
C8 C7 P1 121.1(2)
C12 C7 P1 119.3(2)
C7 C8 C9 120.8(3)
C10 C9 C8 119.6(3)
C11 C10 C9 120.5(3)
C10 C11 C12 119.8(3)
C11 C12 C7 120.5(3)
C14 C13 C18 118.1(3)
C14 C13 P1 116.6(2)
C18 C13 P1 125.3(2)
C15 C14 C13 121.1(3)
C16 C15 C14 119.6(3)
C17 C16 C15 120.7(3)
C16 C17 C18 120.5(3)
C17 C18 C13 120.0(3)
C20 C19 C24 119.3(3)
C20 C19 P2 119.2(2)
C24 C19 P2 121.5(3)
C21 C20 C19 120.4(4)
C22 C21 C20 120.8(4)
C21 C22 C23 120.1(3)
C22 C23 C24 120.2(4)
C19 C24 C23 119.2(4)
C30 C25 C26 118.6(3)
C30 C25 P2 121.8(2)
C26 C25 P2 119.1(2)
C27 C26 C25 120.3(3)
C28 C27 C26 120.5(3)
C29 C28 C27 119.4(3)
C28 C29 C30 120.5(3)
C25 C30 C29 120.6(3)
O1 C31 Cr1 175.6(3)
O2 C32 Cr1 174.2(3)
O3 C33 Cr1 178.6(3)
O4 C34 Cr1 178.1(3)
C67 Cr2 C68 93.88(14)
C67 Cr2 C65 87.66(13)
C68 Cr2 C65 88.26(12)
C67 Cr2 C66 88.07(13)
C68 Cr2 C66 89.18(12)
C65 Cr2 C66 174.86(12)
C67 Cr2 P4 174.22(10)
C68 Cr2 P4 91.68(10)
C65 Cr2 P4 90.94(9)
C66 Cr2 P4 93.59(9)
C67 Cr2 P3 92.34(10)
C68 Cr2 P3 173.26(10)
C65 Cr2 P3 94.58(9)
C66 Cr2 P3 88.44(8)
P4 Cr2 P3 82.17(3)
C41 P3 C47 106.60(12)
C41 P3 C35 106.93(12)
C47 P3 C35 103.18(12)
C41 P3 Cr2 110.44(8)
C47 P3 Cr2 117.58(9)
C35 P3 Cr2 111.38(8)
C36 P4 C53 102.78(13)
C36 P4 C59 101.75(13)
C53 P4 C59 101.41(13)
C36 P4 Cr2 109.62(9)
C53 P4 Cr2 117.35(9)
C59 P4 Cr2 121.42(11)
C36 C35 C37 119.3(2)
C36 C35 P3 113.78(19)
C37 C35 P3 126.77(19)
C35 C36 P4 123.0(2)
C39 C37 C40 109.3(3)
C39 C37 C38 106.7(3)
C40 C37 C38 108.6(3)
C39 C37 C35 115.1(2)
C40 C37 C35 107.1(2)
C38 C37 C35 109.9(2)
C42 C41 C46 118.1(2)
C42 C41 P3 121.5(2)
C46 C41 P3 119.3(2)
C43 C42 C41 121.1(3)
C44 C43 C42 120.0(3)
C43 C44 C45 119.8(3)
C44 C45 C46 120.3(3)
C45 C46 C41 120.7(3)
C48 C47 C52 118.9(3)
C48 C47 P3 117.0(2)
C52 C47 P3 124.1(2)
C47 C48 C49 120.3(3)
C50 C49 C48 120.0(4)
C51 C50 C49 120.1(3)
C50 C51 C52 120.8(4)
C51 C52 C47 119.9(3)
C58 C53 C54 118.8(3)
C58 C53 P4 118.9(2)
C54 C53 P4 122.1(2)
C55 C54 C53 120.0(3)
C56 C55 C54 120.5(3)
C55 C56 C57 119.9(3)
C56 C57 C58 120.2(3)
C53 C58 C57 120.6(3)
C64 C59 C60 119.1(3)
C64 C59 P4 121.0(2)
C60 C59 P4 119.9(2)
C61 C60 C59 119.9(4)
C62 C61 C60 120.4(4)
C63 C62 C61 120.4(3)
C62 C63 C64 120.1(4)
C59 C64 C63 120.2(4)
O5 C65 Cr2 175.5(3)
O6 C66 Cr2 176.5(3)
O7 C67 Cr2 179.5(3)
O8 C68 Cr2 179.2(3)

loop_
_geom_bond_atom_site_label_1
_geom_bond_atom_site_label_2
_geom_bond_distance
Cr1 C33 1.856(3)
Cr1 C34 1.856(3)
Cr1 C32 1.867(3)
Cr1 C31 1.900(3)
Cr1 P2 2.3204(8)
Cr1 P1 2.3558(8)
P1 C7 1.824(3)
P1 C13 1.831(3)
P1 C1 1.854(3)
P2 C2 1.816(3)
P2 C25 1.820(3)
P2 C19 1.830(3)
O1 C31 1.144(3)
O2 C32 1.154(4)
O3 C33 1.148(4)
O4 C34 1.148(4)
C1 C2 1.338(4)
C1 C3 1.553(4)
C3 C5 1.529(4)
C3 C4 1.529(5)
C3 C6 1.542(4)
C7 C8 1.389(4)
C7 C12 1.399(4)
C8 C9 1.389(4)
C9 C10 1.383(4)
C10 C11 1.378(4)
C11 C12 1.390(4)
C13 C14 1.397(4)
C13 C18 1.400(4)
C14 C15 1.381(4)
C15 C16 1.371(5)
C16 C17 1.368(5)
C17 C18 1.388(4)
C19 C20 1.389(5)
C19 C24 1.394(5)
C20 C21 1.382(5)
C21 C22 1.362(7)
C22 C23 1.379(7)
C23 C24 1.407(5)
C25 C30 1.385(4)
C25 C26 1.396(4)
C26 C27 1.386(5)
C27 C28 1.379(5)
C28 C29 1.375(5)
C29 C30 1.387(4)
Cr2 C67 1.847(3)
Cr2 C68 1.851(3)
Cr2 C65 1.888(3)
Cr2 C66 1.896(3)
Cr2 P4 2.3274(9)
Cr2 P3 2.3559(8)
P3 C41 1.825(3)
P3 C47 1.836(3)
P3 C35 1.856(3)
P4 C36 1.813(3)
P4 C53 1.828(3)
P4 C59 1.835(3)
O5 C65 1.147(4)
O6 C66 1.149(3)
O7 C67 1.157(4)
O8 C68 1.149(4)
C35 C36 1.338(4)
C35 C37 1.548(3)
C37 C39 1.530(4)
C37 C40 1.532(4)
C37 C38 1.544(4)
C41 C42 1.395(4)
C41 C46 1.400(4)
C42 C43 1.389(4)
C43 C44 1.383(5)
C44 C45 1.383(5)
C45 C46 1.387(4)
C47 C48 1.389(4)
C47 C52 1.397(4)
C48 C49 1.393(5)
C49 C50 1.384(6)
C50 C51 1.364(6)
C51 C52 1.391(4)
C53 C58 1.384(4)
C53 C54 1.393(4)
C54 C55 1.392(5)
C55 C56 1.371(6)
C56 C57 1.373(5)
C57 C58 1.391(4)
C59 C64 1.391(4)
C59 C60 1.397(5)
C60 C61 1.388(5)
C61 C62 1.376(6)
C62 C63 1.369(6)
C63 C64 1.393(4)

loop_
_geom_torsion_atom_site_label_1
_geom_torsion_atom_site_label_2
_geom_torsion_atom_site_label_3
_geom_torsion_atom_site_label_4
_geom_torsion
C33 Cr1 P1 C7 -66.70(13)
C34 Cr1 P1 C7 84.8(7)
C32 Cr1 P1 C7 -153.49(13)
C31 Cr1 P1 C7 22.25(12)
P2 Cr1 P1 C7 111.70(9)
C33 Cr1 P1 C13 55.76(14)
C34 Cr1 P1 C13 -152.8(7)
C32 Cr1 P1 C13 -31.04(14)
C31 Cr1 P1 C13 144.71(13)
P2 Cr1 P1 C13 -125.85(10)
C33 Cr1 P1 C1 176.23(13)
C34 Cr1 P1 C1 -32.3(7)
C32 Cr1 P1 C1 89.44(13)
C31 Cr1 P1 C1 -94.81(12)
P2 Cr1 P1 C1 -5.37(9)
C33 Cr1 P2 C2 17.9(7)
C34 Cr1 P2 C2 -177.42(13)
C32 Cr1 P2 C2 -88.51(13)
C31 Cr1 P2 C2 96.65(12)
P1 Cr1 P2 C2 6.00(10)
C33 Cr1 P2 C25 -96.4(7)
C34 Cr1 P2 C25 68.33(14)
C32 Cr1 P2 C25 157.24(14)
C31 Cr1 P2 C25 -17.59(13)
P1 Cr1 P2 C25 -108.24(10)
C33 Cr1 P2 C19 139.5(7)
C34 Cr1 P2 C19 -55.83(15)
C32 Cr1 P2 C19 33.08(15)
C31 Cr1 P2 C19 -141.76(14)
P1 Cr1 P2 C19 127.59(11)
C7 P1 C1 C2 -116.1(2)
C13 P1 C1 C2 131.8(2)
Cr1 P1 C1 C2 3.4(2)
C7 P1 C1 C3 66.6(2)
C13 P1 C1 C3 -45.5(2)
Cr1 P1 C1 C3 -174.0(2)
C3 C1 C2 P2 179.56(19)
P1 C1 C2 P2 2.0(3)
C25 P2 C2 C1 114.2(2)
C19 P2 C2 C1 -141.0(2)
Cr1 P2 C2 C1 -6.6(3)
C2 C1 C3 C5 163.2(3)
P1 C1 C3 C5 -19.7(4)
C2 C1 C3 C4 41.4(4)
P1 C1 C3 C4 -141.4(2)
C2 C1 C3 C6 -76.4(3)
P1 C1 C3 C6 100.8(3)
C13 P1 C7 C8 131.9(2)
C1 P1 C7 C8 21.9(2)
Cr1 P1 C7 C8 -99.1(2)
C13 P1 C7 C12 -59.4(2)
C1 P1 C7 C12 -169.5(2)
Cr1 P1 C7 C12 69.5(2)
C12 C7 C8 C9 1.9(4)
P1 C7 C8 C9 170.6(2)
C7 C8 C9 C10 -0.8(4)
C8 C9 C10 C11 -0.4(5)
C9 C10 C11 C12 0.5(5)
C10 C11 C12 C7 0.6(4)
C8 C7 C12 C11 -1.7(4)
P1 C7 C12 C11 -170.7(2)
C7 P1 C13 C14 -175.6(2)
C1 P1 C13 C14 -64.3(2)
Cr1 P1 C13 C14 60.4(2)
C7 P1 C13 C18 4.2(3)
C1 P1 C13 C18 115.6(3)
Cr1 P1 C13 C18 -119.8(3)
C18 C13 C14 C15 -1.1(5)
P1 C13 C14 C15 178.8(3)
C13 C14 C15 C16 1.0(5)
C14 C15 C16 C17 -0.5(6)
C15 C16 C17 C18 0.1(6)
C16 C17 C18 C13 -0.1(6)
C14 C13 C18 C17 0.6(5)
P1 C13 C18 C17 -179.2(3)
C2 P2 C19 C20 -56.9(3)
C25 P2 C19 C20 48.7(3)
Cr1 P2 C19 C20 177.8(2)
C2 P2 C19 C24 121.1(2)
C25 P2 C19 C24 -133.3(2)
Cr1 P2 C19 C24 -4.3(3)
C24 C19 C20 C21 -1.8(5)
P2 C19 C20 C21 176.2(3)
C19 C20 C21 C22 0.4(6)
C20 C21 C22 C23 1.2(6)
C21 C22 C23 C24 -1.3(6)
C20 C19 C24 C23 1.7(4)
P2 C19 C24 C23 -176.3(2)
C22 C23 C24 C19 -0.1(5)
C2 P2 C25 C30 -24.2(3)
C19 P2 C25 C30 -129.2(2)
Cr1 P2 C25 C30 94.6(2)
C2 P2 C25 C26 164.6(2)
C19 P2 C25 C26 59.6(3)
Cr1 P2 C25 C26 -76.6(2)
C30 C25 C26 C27 -1.3(4)
P2 C25 C26 C27 170.2(3)
C25 C26 C27 C28 0.5(5)
C26 C27 C28 C29 0.5(5)
C27 C28 C29 C30 -0.8(5)
C26 C25 C30 C29 0.9(4)
P2 C25 C30 C29 -170.3(2)
C28 C29 C30 C25 0.1(5)
C33 Cr1 C31 O1 -63(3)
C34 Cr1 C31 O1 33(3)
C32 Cr1 C31 O1 -10(4)
P2 Cr1 C31 O1 125(3)
P1 Cr1 C31 O1 -154(3)
C33 Cr1 C32 O2 46(3)
C34 Cr1 C32 O2 -50(3)
C31 Cr1 C32 O2 -7(4)
P2 Cr1 C32 O2 -142(3)
P1 Cr1 C32 O2 137(3)
C34 Cr1 C33 O3 135(12)
C32 Cr1 C33 O3 47(13)
C31 Cr1 C33 O3 -139(13)
P2 Cr1 C33 O3 -60(13)
P1 Cr1 C33 O3 -49(13)
C33 Cr1 C34 O4 111(8)
C32 Cr1 C34 O4 -162(8)
C31 Cr1 C34 O4 23(8)
P2 Cr1 C34 O4 -67(8)
P1 Cr1 C34 O4 -40(9)
C67 Cr2 P3 C41 -60.92(13)
C68 Cr2 P3 C41 96.5(8)
C65 Cr2 P3 C41 -148.76(13)
C66 Cr2 P3 C41 27.08(13)
P4 Cr2 P3 C41 120.92(9)
C67 Cr2 P3 C47 61.67(14)
C68 Cr2 P3 C47 -140.9(8)
C65 Cr2 P3 C47 -26.17(14)
C66 Cr2 P3 C47 149.67(14)
P4 Cr2 P3 C47 -116.48(11)
C67 Cr2 P3 C35 -179.59(13)
C68 Cr2 P3 C35 -22.2(8)
C65 Cr2 P3 C35 92.57(12)
C66 Cr2 P3 C35 -91.59(12)
P4 Cr2 P3 C35 2.26(9)
C67 Cr2 P4 C36 -20.6(10)
C68 Cr2 P4 C36 175.28(13)
C65 Cr2 P4 C36 -96.43(13)
C66 Cr2 P4 C36 86.00(13)
P3 Cr2 P4 C36 -1.93(10)
C67 Cr2 P4 C53 96.1(10)
C68 Cr2 P4 C53 -68.05(14)
C65 Cr2 P4 C53 20.24(14)
C66 Cr2 P4 C53 -157.34(13)
P3 Cr2 P4 C53 114.73(11)
C67 Cr2 P4 C59 -138.7(10)
C68 Cr2 P4 C59 57.17(13)
C65 Cr2 P4 C59 145.46(13)
C66 Cr2 P4 C59 -32.11(13)
P3 Cr2 P4 C59 -120.04(10)
C41 P3 C35 C36 -123.0(2)
C47 P3 C35 C36 124.8(2)
Cr2 P3 C35 C36 -2.2(2)
C41 P3 C35 C37 62.0(2)
C47 P3 C35 C37 -50.2(2)
Cr2 P3 C35 C37 -177.27(19)
C37 C35 C36 P4 176.05(19)
P3 C35 C36 P4 0.6(3)
C53 P4 C36 C35 -124.2(2)
C59 P4 C36 C35 131.0(2)
Cr2 P4 C36 C35 1.3(3)
C36 C35 C37 C39 172.1(3)
P3 C35 C37 C39 -13.1(4)
C36 C35 C37 C40 -66.1(4)
P3 C35 C37 C40 108.6(3)
C36 C35 C37 C38 51.7(3)
P3 C35 C37 C38 -133.5(2)
C47 P3 C41 C42 133.3(2)
C35 P3 C41 C42 23.5(2)
Cr2 P3 C41 C42 -97.9(2)
C47 P3 C41 C46 -58.7(2)
C35 P3 C41 C46 -168.6(2)
Cr2 P3 C41 C46 70.1(2)
C46 C41 C42 C43 2.0(4)
P3 C41 C42 C43 170.1(2)
C41 C42 C43 C44 -0.1(4)
C42 C43 C44 C45 -0.9(4)
C43 C44 C45 C46 0.0(4)
C44 C45 C46 C41 2.0(4)
C42 C41 C46 C45 -2.9(4)
P3 C41 C46 C45 -171.3(2)
C41 P3 C47 C48 -177.8(2)
C35 P3 C47 C48 -65.4(3)
Cr2 P3 C47 C48 57.6(3)
C41 P3 C47 C52 3.0(3)
C35 P3 C47 C52 115.5(3)
Cr2 P3 C47 C52 -121.5(2)
C52 C47 C48 C49 -0.1(5)
P3 C47 C48 C49 -179.3(3)
C47 C48 C49 C50 0.5(6)
C48 C49 C50 C51 -0.9(7)
C49 C50 C51 C52 0.9(6)
C50 C51 C52 C47 -0.5(6)
C48 C47 C52 C51 0.1(5)
P3 C47 C52 C51 179.3(3)
C36 P4 C53 C58 -155.8(2)
C59 P4 C53 C58 -50.8(3)
Cr2 P4 C53 C58 83.9(3)
C36 P4 C53 C54 28.9(3)
C59 P4 C53 C54 133.9(3)
Cr2 P4 C53 C54 -91.4(3)
C58 C53 C54 C55 0.6(5)
P4 C53 C54 C55 175.9(3)
C53 C54 C55 C56 -0.7(6)
C54 C55 C56 C57 0.4(6)
C55 C56 C57 C58 -0.1(6)
C54 C53 C58 C57 -0.3(5)
P4 C53 C58 C57 -175.8(3)
C56 C57 C58 C53 0.0(6)
C36 P4 C59 C64 -132.9(2)
C53 P4 C59 C64 121.3(2)
Cr2 P4 C59 C64 -10.9(3)
C36 P4 C59 C60 44.8(3)
C53 P4 C59 C60 -61.0(3)
Cr2 P4 C59 C60 166.77(19)
C64 C59 C60 C61 2.4(4)
P4 C59 C60 C61 -175.4(2)
C59 C60 C61 C62 -1.4(5)
C60 C61 C62 C63 -0.6(5)
C61 C62 C63 C64 1.6(5)
C60 C59 C64 C63 -1.4(4)
P4 C59 C64 C63 176.4(2)
C62 C63 C64 C59 -0.6(5)
C67 Cr2 C65 O5 52(4)
C68 Cr2 C65 O5 -42(4)
C66 Cr2 C65 O5 19(5)
P4 Cr2 C65 O5 -133(4)
P3 Cr2 C65 O5 145(4)
C67 Cr2 C66 O6 -38(4)
C68 Cr2 C66 O6 56(4)
C65 Cr2 C66 O6 -4(5)
P4 Cr2 C66 O6 148(4)
P3 Cr2 C66 O6 -130(4)
C68 Cr2 C67 O7 -11(29)
C65 Cr2 C67 O7 -99(29)
C66 Cr2 C67 O7 78(29)
P4 Cr2 C67 O7 -175(100)
P3 Cr2 C67 O7 166(100)
C67 Cr2 C68 O8 -168(100)
C65 Cr2 C68 O8 -81(22)
C66 Cr2 C68 O8 104(22)
P4 Cr2 C68 O8 10(22)
P3 Cr2 C68 O8 35(22)
